data_1577242
loop_
_publ_author_name
'Biosca, Maria'
'De La Cruz-S\'anchez, Pol'
'Faiges, Jorge'
'Maestro, Aitor'
'Kappe, C. Oliver'
'\"Otv\"os, S\'andor B.'
'Pericas, Miquel A.'
'Pamies, Oscar'
'Di\'eguez, Montserrat'

_publ_section_title
;
 Mastering the Potential of Well-defined ML 1 L 2 Species in Asymmetric
 Catalysis through Ligand Immobilization (ML het L hom ). Use in Highly
 Enantioselective Pd-catalyzed Spiroannulation
;
_journal_name_full 'Chemical Science'
_journal_paper_doi 10.1039/D6SC01392A
_journal_year 2026
_chemical_absolute_configuration ad
_chemical_formula_moiety 'C21 H22 O5'
_chemical_formula_sum 'C21 H22 O5'
_chemical_formula_weight 354.38
_space_group_crystal_system orthorhombic
_space_group_IT_number 19
_space_group_name_Hall 'P 2ac 2ab'
_space_group_name_H-M_alt 'P 21 21 21'
_atom_sites_solution_hydrogens mixed
_atom_sites_solution_primary direct
_audit_creation_date 2024-07-09
_audit_creation_method
;
Olex2 1.5-ac6-020
(compiled 2024.02.14 svn.r2f8d729c for Rigaku Oxford Diffraction, GUI svn.r6966)
;
_audit_update_record
;
2025-07-18 deposited with the CCDC.	2026-05-11 downloaded from the CCDC.
;
_cell_angle_alpha 90
_cell_angle_beta 90
_cell_angle_gamma 90
_cell_formula_units_Z 4
_cell_length_a 6.69025(8)
_cell_length_b 10.33358(13)
_cell_length_c 25.2815(4)
_cell_measurement_reflns_used 35195
_cell_measurement_temperature 99.9(4)
_cell_measurement_theta_max 69.3660
_cell_measurement_theta_min 2.1540
_cell_volume 1747.82(4)
_computing_cell_refinement 'CrysAlisPro 1.171.43.128a (Rigaku OD, 2024)'
_computing_data_collection 'CrysAlisPro system (CCD 43.119a 64-bit (release 08-04-2024))'
_computing_data_reduction 'CrysAlisPro 1.171.43.128a (Rigaku OD, 2024)'
_computing_molecular_graphics 'Olex2 1.5-ac6-020 (Dolomanov et al., 2009)'
_computing_publication_material 'Olex2 1.5-ac6-020 (Dolomanov et al., 2009)'
_computing_structure_refinement 'XL  (Sheldrick, 2008)'
_computing_structure_solution 'XS  (Sheldrick, 2008)'
_diffrn_ambient_environment N~2~
_diffrn_ambient_temperature 99.9(4)
_diffrn_detector 'Hybrid Pixel Array Detector'
_diffrn_detector_area_resol_mean 5.8140
_diffrn_measured_fraction_theta_full 0.997
_diffrn_measured_fraction_theta_max 0.999
_diffrn_measurement_details
;
List of Runs (angles in degrees, time in seconds):

  # Type    Start    End  Width  t~exp~   \w     \q     \k     \f   Frames
#--------------------------------------------------------------------------
  1  \w    -84.00  94.00   0.50   20.00    --    5.00  45.00  -3.00  356
  2  \w    -42.00 -17.00   0.50   20.00    --  -41.80  45.00  -3.00   50
  3  \w   -120.00 -94.00   0.50  200.00    -- -110.00  45.00  -3.00   52
  4  \w     36.00  62.00   0.50   20.00    --    5.00   0.00-150.00   52
  5  \w    -42.00 -17.00   0.50   20.00    --    5.00   0.00-150.00   50
  6  \w     -2.00  25.00   0.50   20.00    --  -41.80  37.00 120.00   54
  7  \w   -131.00  47.00   0.50   20.00    --  -41.80  18.00  90.00  356
  8  \w     23.00  48.00   0.50   20.00    --  -41.80  45.00  -3.00   50
  9  \w   -130.00 -65.00   0.50   20.00    --  -41.80  37.00 120.00  130
 10  \w    -60.00  -9.00   0.50   20.00    --  -41.80  37.00 120.00  102
 11  \w   -199.00 -80.00   0.50  200.00    -- -110.00   0.00  90.00  238
 12  \w    -58.00 -28.00   0.50  200.00    -- -110.00  46.00  60.00   60
 13  \w    -84.00 -24.00   0.50  200.00    -- -110.00  37.00  90.00  120
 14  \w   -166.00-138.00   0.50  200.00    -- -110.00  46.00  60.00   56
 15  \w   -196.00 -33.00   0.50  200.00    -- -110.00  28.00 150.00  326
 16  \w    -84.00 -21.00   0.50  200.00    -- -110.00  18.00  60.00  126
 17  \w    -68.00 -43.00   0.50  200.00    -- -110.00   0.00  90.00   50
 18  \w   -199.00-118.00   0.50  200.00    -- -110.00  28.00  30.00  162
 19  \w   -199.00 -92.00   0.50  200.00    -- -110.00  37.00-180.00  214
 20  \w    -84.00 -35.00   0.50  200.00    -- -110.00  28.00  30.00   98
;
_diffrn_measurement_device 'four-circle diffractometer'
_diffrn_measurement_device_type 'XtaLAB AFC11 (RCD3): quarter-chi single'
_diffrn_measurement_method '\w scans'
_diffrn_orient_matrix_type 'CrysAlisPro convention (1999,Acta A55,543-557)'
_diffrn_orient_matrix_UB_11 -0.1019736000
_diffrn_orient_matrix_UB_12 0.0186892000
_diffrn_orient_matrix_UB_13 0.0011012000
_diffrn_orient_matrix_UB_21 -0.0175847000
_diffrn_orient_matrix_UB_22 -0.0471434000
_diffrn_orient_matrix_UB_23 0.0198430000
_diffrn_orient_matrix_UB_31 0.0232871000
_diffrn_orient_matrix_UB_32 0.0462381000
_diffrn_orient_matrix_UB_33 0.0197934000
_diffrn_radiation_monochromator mirror
_diffrn_radiation_probe x-ray
_diffrn_radiation_type 'Mo K\a'
_diffrn_radiation_wavelength 0.71073
_diffrn_reflns_av_R_equivalents 0.0245
_diffrn_reflns_av_unetI/netI 0.0351
_diffrn_reflns_Laue_measured_fraction_full 0.997
_diffrn_reflns_Laue_measured_fraction_max 0.999
_diffrn_reflns_limit_h_max 17
_diffrn_reflns_limit_h_min -17
_diffrn_reflns_limit_k_max 27
_diffrn_reflns_limit_k_min -27
_diffrn_reflns_limit_l_max 67
_diffrn_reflns_limit_l_min -41
_diffrn_reflns_number 110278
_diffrn_reflns_point_group_measured_fraction_full 0.996
_diffrn_reflns_point_group_measured_fraction_max 0.989
_diffrn_reflns_theta_full 25.242
_diffrn_reflns_theta_max 71.368
_diffrn_reflns_theta_min 2.129
_diffrn_source 'Rotating-anode X-ray tube'
_diffrn_source_type 'Rigaku (Mo) X-ray Source'
_exptl_absorpt_coefficient_mu 0.096
_exptl_absorpt_correction_T_max 1.00000
_exptl_absorpt_correction_T_min 0.70449
_exptl_absorpt_correction_type multi-scan
_exptl_absorpt_process_details
;
CrysAlisPro 1.171.43.128a (Rigaku Oxford Diffraction, 2024)
Empirical absorption correction using spherical harmonics,
implemented in SCALE3 ABSPACK scaling algorithm.
;
_exptl_crystal_colour colourless
_exptl_crystal_colour_primary colourless
_exptl_crystal_density_diffrn 1.347
_exptl_crystal_description block
_exptl_crystal_F_000 752
_exptl_crystal_size_max 0.6
_exptl_crystal_size_mid 0.4
_exptl_crystal_size_min 0.2
_refine_diff_density_max 0.505
_refine_diff_density_min -0.337
_refine_diff_density_rms 0.057
_refine_ls_abs_structure_details
;
 Flack x determined using 8940 quotients [(I+)-(I-)]/[(I+)+(I-)]
 (Parsons, Flack and Wagner, Acta Cryst. B69 (2013) 249-259).
;
_refine_ls_abs_structure_Flack -0.02(7)
_refine_ls_extinction_method none
_refine_ls_goodness_of_fit_ref 1.022
_refine_ls_hydrogen_treatment mixed
_refine_ls_matrix_type full
_refine_ls_number_parameters 245
_refine_ls_number_reflns 34304
_refine_ls_number_restraints 0
_refine_ls_restrained_S_all 1.022
_refine_ls_R_factor_all 0.0723
_refine_ls_R_factor_gt 0.0405
_refine_ls_shift/su_max 0.002
_refine_ls_shift/su_mean 0.000
_refine_ls_structure_factor_coef Fsqd
_refine_ls_weighting_details 'w=1/[\s^2^(Fo^2^)+(0.0553P)^2^] where P=(Fo^2^+2Fc^2^)/3'
_refine_ls_weighting_scheme calc
_refine_ls_wR_factor_gt 0.0945
_refine_ls_wR_factor_ref 0.1079
_reflns_Friedel_coverage 0.837
_reflns_Friedel_fraction_full 0.995
_reflns_Friedel_fraction_max 0.978
_reflns_number_gt 24251
_reflns_number_total 34304
_reflns_threshold_expression 'I > 2\s(I)'
_cod_data_source_file d6sc01392a2.cif
_cod_data_source_block iciqe_01a-24_jfpalt_jbb375
_cod_database_code 1577242
_shelx_shelxl_version_number 2018/3
_chemical_oxdiff_formula 'C21H20O5  '
_shelx_space_group_comment
;
The symmetry employed for this shelxl refinement is uniquely defined
by the following loop, which should always be used as a source of
symmetry information in preference to the above space-group names.
They are only intended as comments.
;
_shelx_estimated_absorpt_t_max 0.981
_shelx_estimated_absorpt_t_min 0.945
_olex2_refinement_description
;
1. Fixed Uiso
 At 1.2 times of:
  All C(H) groups, All C(H,H) groups
 At 1.5 times of:
  All C(H,H,H) groups, All O(H) groups
2.a Riding coordinates:
 O2(H2)
2.b Ternary CH refined with riding coordinates:
 C2(H2A)
2.c Secondary CH2 refined with riding coordinates:
 C5(H5A,H5B), C3(H3A,H3B)
2.d Aromatic/amide H refined with riding coordinates:
 C11(H11), C14(H14), C12(H12), C9(H9), C17(H17), C8(H8), C21(H21), C18(H18),
 C19(H19), C20(H20)
2.e Idealised Me refined as rotating group:
 C13(H13A,H13B,H13C)
2.f Idealised tetrahedral OH refined as rotating group:
 O4(H4)
;
_olex2_submission_special_instructions 'No special instructions were received'
_oxdiff_exptl_absorpt_empirical_details
;
Empirical correction (ABSPACK) includes:
- Absorption correction using spherical harmonics
- Frame scaling
;
_oxdiff_exptl_absorpt_empirical_full_max 1.506
_oxdiff_exptl_absorpt_empirical_full_min 0.671

loop_
_space_group_symop_operation_xyz
'x, y, z'
'-x+1/2, -y, z+1/2'
'-x, y+1/2, -z+1/2'
'x+1/2, -y+1/2, -z'

loop_
_atom_site_label
_atom_site_type_symbol
_atom_site_fract_x
_atom_site_fract_y
_atom_site_fract_z
_atom_site_U_iso_or_equiv
_atom_site_adp_type
_atom_site_occupancy
_atom_site_site_symmetry_order
_atom_site_calc_flag
_atom_site_refinement_flags_posn
_atom_site_refinement_flags_adp
_atom_site_refinement_flags_occupancy
_atom_site_disorder_assembly
_atom_site_disorder_group
O4 O 0.02718(5) 0.38079(3) 0.77970(2) 0.01323(4) Uani 1 1 d . . . . .
H4 H -0.031280 0.449731 0.771302 0.020 Uiso 1 1 calc R U . . .
O3 O 0.29424(6) 0.48720(3) 0.74961(2) 0.01692(5) Uani 1 1 d . . . . .
O1 O 0.15521(6) 0.07927(4) 0.76239(2) 0.01647(5) Uani 1 1 d . . . . .
O2 O 0.62381(5) 0.39451(4) 0.82082(2) 0.01624(5) Uani 1 1 d . . . . .
H2 H 0.708613 0.375622 0.837839 0.024 Uiso 1 1 d R U . . .
O5 O 0.11067(8) 0.36023(6) 0.53750(2) 0.02434(8) Uani 1 1 d . . . . .
C6 C 0.22145(5) 0.39235(4) 0.77010(2) 0.01044(4) Uani 1 1 d . . . . .
C5 C 0.56552(6) 0.30211(4) 0.78220(2) 0.01250(5) Uani 1 1 d . . . . .
H5A H 0.642015 0.221256 0.787801 0.015 Uiso 1 1 calc R U . . .
H5B H 0.599413 0.335563 0.746616 0.015 Uiso 1 1 calc R U . . .
C7 C 0.24213(6) 0.21225(4) 0.68691(2) 0.01170(4) Uani 1 1 d . . . . .
C2 C 0.30308(6) 0.16476(4) 0.74099(2) 0.01110(4) Uani 1 1 d . . . . .
H2A H 0.429627 0.114275 0.736819 0.013 Uiso 1 1 calc R U . . .
C11 C -0.00714(7) 0.28379(5) 0.62357(2) 0.01573(6) Uani 1 1 d . . . . .
H11 H -0.143211 0.299176 0.614854 0.019 Uiso 1 1 calc R U . . .
C10 C 0.14275(8) 0.31011(5) 0.58684(2) 0.01629(6) Uani 1 1 d . . . . .
C14 C 0.42738(7) 0.11316(4) 0.85642(2) 0.01385(5) Uani 1 1 d . . . . .
H14 H 0.464550 0.043064 0.834185 0.017 Uiso 1 1 calc R U . . .
C3 C 0.09485(6) 0.11636(4) 0.81423(2) 0.01210(5) Uani 1 1 d . . . . .
H3A H 0.076276 0.039063 0.836836 0.015 Uiso 1 1 calc R U . . .
H3B H -0.032659 0.164875 0.812913 0.015 Uiso 1 1 calc R U . . .
C12 C 0.04360(6) 0.23471(5) 0.67321(2) 0.01424(5) Uani 1 1 d . . . . .
H12 H -0.059036 0.216317 0.698064 0.017 Uiso 1 1 calc R U . . .
C16 C 0.18351(6) 0.28970(4) 0.88021(2) 0.01238(5) Uani 1 1 d . . . . .
C4 C 0.26381(5) 0.20284(4) 0.83633(2) 0.01021(4) Uani 1 1 d . . . . .
C9 C 0.34196(8) 0.28363(6) 0.59952(2) 0.01832(7) Uani 1 1 d . . . . .
H9 H 0.444286 0.299121 0.574249 0.022 Uiso 1 1 calc R U . . .
C17 C 0.26019(9) 0.41263(5) 0.89107(2) 0.01639(6) Uani 1 1 d . . . . .
H17 H 0.366349 0.445916 0.870150 0.020 Uiso 1 1 calc R U . . .
C8 C 0.39021(7) 0.23480(5) 0.64895(2) 0.01542(6) Uani 1 1 d . . . . .
H8 H 0.525812 0.216372 0.657178 0.018 Uiso 1 1 calc R U . . .
C1 C 0.34089(5) 0.27152(3) 0.78429(2) 0.00962(4) Uani 1 1 d . . . . .
C21 C 0.02888(9) 0.24323(7) 0.91239(2) 0.02072(9) Uani 1 1 d . . . . .
H21 H -0.024142 0.159346 0.906098 0.025 Uiso 1 1 calc R U . . .
C15 C 0.52294(9) 0.12406(6) 0.90229(2) 0.02022(8) Uani 1 1 d . . . . .
C13 C -0.08856(12) 0.39620(8) 0.52409(3) 0.02509(11) Uani 1 1 d . . . . .
H13A H -0.089793 0.435974 0.488900 0.038 Uiso 1 1 calc R U . . .
H13B H -0.139092 0.458264 0.550168 0.038 Uiso 1 1 calc R U . . .
H13C H -0.173841 0.319090 0.523969 0.038 Uiso 1 1 calc R U . . .
C18 C 0.18274(11) 0.48699(6) 0.93224(2) 0.02128(9) Uani 1 1 d . . . . .
H18 H 0.236358 0.570495 0.939002 0.026 Uiso 1 1 calc R U . . .
C19 C 0.02800(12) 0.44029(8) 0.96350(3) 0.02620(12) Uani 1 1 d . . . . .
H19 H -0.024815 0.491522 0.991398 0.031 Uiso 1 1 calc R U . . .
C20 C -0.04855(12) 0.31789(9) 0.95349(3) 0.02861(14) Uani 1 1 d . . . . .
H20 H -0.154061 0.284889 0.974711 0.034 Uiso 1 1 calc R U . . .
H15A H 0.626(2) 0.0553(14) 0.9109(6) 0.033(3) Uiso 1 1 d . . . . .
H15B H 0.507(2) 0.1909(12) 0.9267(5) 0.028(3) Uiso 1 1 d . . . . .

loop_
_atom_site_aniso_label
_atom_site_aniso_U_11
_atom_site_aniso_U_22
_atom_site_aniso_U_33
_atom_site_aniso_U_23
_atom_site_aniso_U_13
_atom_site_aniso_U_12
O4 0.00912(8) 0.01294(9) 0.01762(11) 0.00348(8) 0.00067(7) 0.00202(7)
O3 0.01446(11) 0.01152(9) 0.02479(15) 0.00610(10) -0.00090(10) -0.00266(8)
O1 0.02076(13) 0.01460(10) 0.01406(11) -0.00254(9) 0.00204(9) -0.00874(10)
O2 0.01134(9) 0.01738(12) 0.02001(13) -0.00405(10) -0.00193(8) -0.00218(9)
O5 0.02489(18) 0.0325(2) 0.01565(14) 0.00743(14) -0.00149(13) 0.00310(17)
C6 0.00965(9) 0.00884(9) 0.01283(11) 0.00070(8) -0.00044(8) -0.00016(8)
C5 0.00838(9) 0.01342(11) 0.01570(12) -0.00130(10) 0.00058(8) -0.00100(8)
C7 0.01085(10) 0.01220(10) 0.01204(11) -0.00098(9) 0.00024(8) -0.00021(9)
C2 0.01088(10) 0.00992(9) 0.01251(11) -0.00066(8) 0.00021(8) -0.00051(8)
C11 0.01398(13) 0.01900(16) 0.01420(13) -0.00088(12) -0.00197(10) 0.00132(12)
C10 0.01813(16) 0.01767(15) 0.01306(13) 0.00095(11) -0.00080(11) 0.00071(13)
C14 0.01317(12) 0.01264(11) 0.01573(13) 0.00170(10) -0.00209(10) 0.00218(10)
C3 0.01151(10) 0.01112(10) 0.01367(12) 0.00092(9) -0.00022(9) -0.00239(9)
C12 0.01115(11) 0.01823(14) 0.01332(12) -0.00083(11) -0.00028(9) -0.00016(10)
C16 0.01211(11) 0.01314(11) 0.01191(11) -0.00050(9) 0.00069(8) 0.00051(9)
C4 0.00947(9) 0.00961(9) 0.01155(10) 0.00037(8) -0.00056(7) 0.00000(8)
C9 0.01630(14) 0.0243(2) 0.01435(14) 0.00276(14) 0.00219(12) -0.00010(15)
C17 0.01994(17) 0.01365(13) 0.01557(14) -0.00300(11) 0.00198(12) -0.00039(12)
C8 0.01222(12) 0.01985(16) 0.01417(13) 0.00073(12) 0.00169(10) 0.00064(12)
C1 0.00796(8) 0.00888(8) 0.01201(10) 0.00014(8) -0.00006(7) -0.00010(7)
C21 0.02006(18) 0.0247(2) 0.01743(17) -0.00288(15) 0.00672(14) -0.00496(16)
C15 0.02059(18) 0.02046(18) 0.01962(18) 0.00246(15) -0.00759(15) 0.00328(16)
C13 0.0284(3) 0.0282(3) 0.01865(19) 0.00218(18) -0.00610(18) 0.0051(2)
C18 0.0284(2) 0.01798(16) 0.01748(17) -0.00568(14) 0.00114(16) 0.00357(17)
C19 0.0283(3) 0.0317(3) 0.0185(2) -0.0083(2) 0.00547(19) 0.0052(2)
C20 0.0259(3) 0.0389(4) 0.0210(2) -0.0075(2) 0.0113(2) -0.0043(3)

loop_
_atom_type_symbol
_atom_type_description
_atom_type_scat_dispersion_real
_atom_type_scat_dispersion_imag
_atom_type_scat_source
C C 0.0033 0.0016 'International Tables Vol C Tables 4.2.6.8 and 6.1.1.4'
H H 0.0000 0.0000 'International Tables Vol C Tables 4.2.6.8 and 6.1.1.4'
O O 0.0106 0.0060 'International Tables Vol C Tables 4.2.6.8 and 6.1.1.4'

loop_
_geom_angle_atom_site_label_1
_geom_angle_atom_site_label_2
_geom_angle_atom_site_label_3
_geom_angle
_geom_angle_site_symmetry_1
_geom_angle_site_symmetry_3
_geom_angle_publ_flag
C6 O4 H4 109.5 . . ?
C3 O1 C2 112.18(3) . . ?
C5 O2 H2 115.7 . . ?
C10 O5 C13 117.56(5) . . ?
O4 C6 C1 113.35(3) . . ?
O3 C6 O4 123.01(4) . . ?
O3 C6 C1 123.54(4) . . ?
O2 C5 H5A 109.1 . . ?
O2 C5 H5B 109.1 . . ?
O2 C5 C1 112.53(3) . . ?
H5A C5 H5B 107.8 . . ?
C1 C5 H5A 109.1 . . ?
C1 C5 H5B 109.1 . . ?
C12 C7 C2 122.52(4) . . ?
C12 C7 C8 118.51(4) . . ?
C8 C7 C2 118.97(4) . . ?
O1 C2 C7 110.86(3) . . ?
O1 C2 H2A 107.6 . . ?
O1 C2 C1 106.29(3) . . ?
C7 C2 H2A 107.6 . . ?
C7 C2 C1 116.45(3) . . ?
C1 C2 H2A 107.6 . . ?
C10 C11 H11 120.2 . . ?
C10 C11 C12 119.67(4) . . ?
C12 C11 H11 120.2 . . ?
O5 C10 C11 124.66(5) . . ?
O5 C10 C9 115.65(5) . . ?
C11 C10 C9 119.68(4) . . ?
C4 C14 H14 117.1 . . ?
C15 C14 H14 117.1 . . ?
C15 C14 C4 125.85(5) . . ?
O1 C3 H3A 110.5 . . ?
O1 C3 H3B 110.5 . . ?
O1 C3 C4 106.32(3) . . ?
H3A C3 H3B 108.7 . . ?
C4 C3 H3A 110.5 . . ?
C4 C3 H3B 110.5 . . ?
C7 C12 C11 121.09(4) . . ?
C7 C12 H12 119.5 . . ?
C11 C12 H12 119.5 . . ?
C17 C16 C4 123.29(4) . . ?
C17 C16 C21 117.94(4) . . ?
C21 C16 C4 118.74(4) . . ?
C14 C4 C3 107.13(3) . . ?
C14 C4 C16 111.66(3) . . ?
C14 C4 C1 108.46(3) . . ?
C3 C4 C1 101.37(3) . . ?
C16 C4 C3 110.22(3) . . ?
C16 C4 C1 117.13(3) . . ?
C10 C9 H9 120.0 . . ?
C8 C9 C10 120.01(4) . . ?
C8 C9 H9 120.0 . . ?
C16 C17 H17 119.6 . . ?
C18 C17 C16 120.77(5) . . ?
C18 C17 H17 119.6 . . ?
C7 C8 H8 119.5 . . ?
C9 C8 C7 120.95(4) . . ?
C9 C8 H8 119.5 . . ?
C6 C1 C5 109.63(3) . . ?
C6 C1 C2 109.03(3) . . ?
C6 C1 C4 113.09(3) . . ?
C5 C1 C2 106.10(3) . . ?
C5 C1 C4 116.09(3) . . ?
C2 C1 C4 102.21(3) . . ?
C16 C21 H21 119.4 . . ?
C20 C21 C16 121.17(6) . . ?
C20 C21 H21 119.4 . . ?
C14 C15 H15A 117.1(8) . . ?
C14 C15 H15B 125.9(8) . . ?
H15A C15 H15B 116.9(12) . . ?
O5 C13 H13A 109.5 . . ?
O5 C13 H13B 109.5 . . ?
O5 C13 H13C 109.5 . . ?
H13A C13 H13B 109.5 . . ?
H13A C13 H13C 109.5 . . ?
H13B C13 H13C 109.5 . . ?
C17 C18 H18 119.7 . . ?
C19 C18 C17 120.70(6) . . ?
C19 C18 H18 119.7 . . ?
C18 C19 H19 120.4 . . ?
C20 C19 C18 119.20(5) . . ?
C20 C19 H19 120.4 . . ?
C21 C20 H20 119.9 . . ?
C19 C20 C21 120.22(6) . . ?
C19 C20 H20 119.9 . . ?

loop_
_geom_bond_atom_site_label_1
_geom_bond_atom_site_label_2
_geom_bond_distance
_geom_bond_site_symmetry_2
_geom_bond_publ_flag
O4 H4 0.8400 . ?
O4 C6 1.3275(5) . ?
O3 C6 1.2110(5) . ?
O1 C2 1.4324(5) . ?
O1 C3 1.4240(6) . ?
O2 H2 0.7383 . ?
O2 C5 1.4203(6) . ?
O5 C10 1.3676(7) . ?
O5 C13 1.4247(9) . ?
C6 C1 1.5251(5) . ?
C5 H5A 0.9900 . ?
C5 H5B 0.9900 . ?
C5 C1 1.5366(5) . ?
C7 C2 1.5089(6) . ?
C7 C12 1.3921(6) . ?
C7 C8 1.3988(6) . ?
C2 H2A 1.0000 . ?
C2 C1 1.5746(5) . ?
C11 H11 0.9500 . ?
C11 C10 1.3934(7) . ?
C11 C12 1.3955(7) . ?
C10 C9 1.3978(8) . ?
C14 H14 0.9500 . ?
C14 C4 1.5213(5) . ?
C14 C15 1.3288(7) . ?
C3 H3A 0.9900 . ?
C3 H3B 0.9900 . ?
C3 C4 1.5455(5) . ?
C12 H12 0.9500 . ?
C16 C4 1.5247(6) . ?
C16 C17 1.3972(7) . ?
C16 C21 1.4011(7) . ?
C4 C1 1.5815(5) . ?
C9 H9 0.9500 . ?
C9 C8 1.3859(7) . ?
C17 H17 0.9500 . ?
C17 C18 1.3937(7) . ?
C8 H8 0.9500 . ?
C21 H21 0.9500 . ?
C21 C20 1.3939(9) . ?
C15 H15A 1.014(15) . ?
C15 H15B 0.933(13) . ?
C13 H13A 0.9800 . ?
C13 H13B 0.9800 . ?
C13 H13C 0.9800 . ?
C18 H18 0.9500 . ?
C18 C19 1.3889(10) . ?
C19 H19 0.9500 . ?
C19 C20 1.3878(12) . ?
C20 H20 0.9500 . ?

loop_
_geom_torsion_atom_site_label_1
_geom_torsion_atom_site_label_2
_geom_torsion_atom_site_label_3
_geom_torsion_atom_site_label_4
_geom_torsion
_geom_torsion_site_symmetry_1
_geom_torsion_site_symmetry_2
_geom_torsion_site_symmetry_3
_geom_torsion_site_symmetry_4
_geom_torsion_publ_flag
O4 C6 C1 C5 -169.11(4) . . . . ?
O4 C6 C1 C2 75.14(4) . . . . ?
O4 C6 C1 C4 -37.83(5) . . . . ?
O3 C6 C1 C5 14.47(6) . . . . ?
O3 C6 C1 C2 -101.28(5) . . . . ?
O3 C6 C1 C4 145.75(4) . . . . ?
O1 C2 C1 C6 -98.89(4) . . . . ?
O1 C2 C1 C5 143.11(4) . . . . ?
O1 C2 C1 C4 21.04(4) . . . . ?
O1 C3 C4 C14 -81.00(4) . . . . ?
O1 C3 C4 C16 157.31(3) . . . . ?
O1 C3 C4 C1 32.58(4) . . . . ?
O2 C5 C1 C6 64.57(5) . . . . ?
O2 C5 C1 C2 -177.83(4) . . . . ?
O2 C5 C1 C4 -65.10(5) . . . . ?
O5 C10 C9 C8 178.85(5) . . . . ?
C7 C2 C1 C6 25.15(4) . . . . ?
C7 C2 C1 C5 -92.85(4) . . . . ?
C7 C2 C1 C4 145.09(3) . . . . ?
C2 O1 C3 C4 -20.71(5) . . . . ?
C2 C7 C12 C11 177.29(4) . . . . ?
C2 C7 C8 C9 -177.24(5) . . . . ?
C11 C10 C9 C8 -1.78(9) . . . . ?
C10 C11 C12 C7 0.43(8) . . . . ?
C10 C9 C8 C7 -0.52(9) . . . . ?
C14 C4 C1 C6 -162.01(3) . . . . ?
C14 C4 C1 C5 -34.03(4) . . . . ?
C14 C4 C1 C2 80.93(4) . . . . ?
C3 O1 C2 C7 -128.22(4) . . . . ?
C3 O1 C2 C1 -0.78(5) . . . . ?
C3 C4 C1 C6 85.41(4) . . . . ?
C3 C4 C1 C5 -146.61(3) . . . . ?
C3 C4 C1 C2 -31.65(3) . . . . ?
C12 C7 C2 O1 33.95(5) . . . . ?
C12 C7 C2 C1 -87.72(5) . . . . ?
C12 C7 C8 C9 2.72(7) . . . . ?
C12 C11 C10 O5 -178.86(5) . . . . ?
C12 C11 C10 C9 1.82(8) . . . . ?
C16 C4 C1 C6 -34.55(4) . . . . ?
C16 C4 C1 C5 93.44(4) . . . . ?
C16 C4 C1 C2 -151.60(3) . . . . ?
C16 C17 C18 C19 0.22(10) . . . . ?
C16 C21 C20 C19 -0.45(12) . . . . ?
C4 C16 C17 C18 -179.01(5) . . . . ?
C4 C16 C21 C20 179.22(6) . . . . ?
C17 C16 C4 C14 91.58(5) . . . . ?
C17 C16 C4 C3 -149.46(4) . . . . ?
C17 C16 C4 C1 -34.31(6) . . . . ?
C17 C16 C21 C20 0.99(9) . . . . ?
C17 C18 C19 C20 0.35(11) . . . . ?
C8 C7 C2 O1 -146.10(4) . . . . ?
C8 C7 C2 C1 92.24(5) . . . . ?
C8 C7 C12 C11 -2.67(7) . . . . ?
C21 C16 C4 C14 -86.55(5) . . . . ?
C21 C16 C4 C3 32.41(6) . . . . ?
C21 C16 C4 C1 147.56(5) . . . . ?
C21 C16 C17 C18 -0.87(8) . . . . ?
C15 C14 C4 C3 -134.60(5) . . . . ?
C15 C14 C4 C16 -13.82(7) . . . . ?
C15 C14 C4 C1 116.71(6) . . . . ?
C13 O5 C10 C11 4.47(9) . . . . ?
C13 O5 C10 C9 -176.19(6) . . . . ?
C18 C19 C20 C21 -0.23(12) . . . . ?
